data_7208998
loop_
_publ_author_name
'Wang, Xiu-Li'
'Guo, Zhi-Chao'
'Liu, Guo-Cheng'
'Qu, Yun'
'Yang, Song'
'Lin, Hong-Yan'
'Zhang, Ju-Wen'

_publ_section_title
;
 Tuning the lead complexes based on a double 1,10-phenanthroline
 derivative with versatile coordination behavior by dicarboxylates: from
 0D nano-ring to an unprecedented 0D + 3D cocrystal
;
_journal_issue 3
_journal_name_full CrystEngComm
_journal_page_first 551
_journal_paper_doi 10.1039/c2ce26399h
_journal_volume 15
_journal_year 2013
_chemical_formula_sum 'C41 H28 N10 O6 Pb'
_chemical_formula_weight 963.93
_chemical_name_systematic
;
?
;
_space_group_IT_number 14
_symmetry_cell_setting monoclinic
_symmetry_space_group_name_Hall '-P 2yn'
_symmetry_space_group_name_H-M 'P 1 21/n 1'
_atom_sites_solution_hydrogens geom
_atom_sites_solution_primary direct
_atom_sites_solution_secondary difmap
_audit_creation_method SHELXL-97
_cell_angle_alpha 90.00
_cell_angle_beta 97.504(5)
_cell_angle_gamma 90.00
_cell_formula_units_Z 4
_cell_length_a 10.589(5)
_cell_length_b 22.803(5)
_cell_length_c 14.703(5)
_cell_measurement_temperature 293(2)
_cell_measurement_theta_max 27.60
_cell_measurement_theta_min 1.66
_cell_volume 3520(2)
_computing_structure_refinement 'SHELXL-97 (Sheldrick, 1997)'
_computing_structure_solution 'SHELXS-97 (Sheldrick, 1990)'
_diffrn_ambient_temperature 293(2)
_diffrn_measured_fraction_theta_full 0.994
_diffrn_measured_fraction_theta_max 0.994
_diffrn_radiation_monochromator graphite
_diffrn_radiation_source 'fine-focus sealed tube'
_diffrn_radiation_type MoK\a
_diffrn_radiation_wavelength 0.71069
_diffrn_reflns_av_R_equivalents 0.0935
_diffrn_reflns_av_sigmaI/netI 0.0989
_diffrn_reflns_limit_h_max 13
_diffrn_reflns_limit_h_min -13
_diffrn_reflns_limit_k_max 26
_diffrn_reflns_limit_k_min -29
_diffrn_reflns_limit_l_max 19
_diffrn_reflns_limit_l_min -18
_diffrn_reflns_number 31836
_diffrn_reflns_theta_full 27.60
_diffrn_reflns_theta_max 27.60
_diffrn_reflns_theta_min 1.66
_exptl_absorpt_coefficient_mu 4.846
_exptl_absorpt_correction_T_max 0.418
_exptl_absorpt_correction_T_min 0.325
_exptl_absorpt_correction_type multi-scan
_exptl_absorpt_process_details 'ABSCOR by T.Higashi 8 March, 1995'
_exptl_crystal_colour yellow
_exptl_crystal_density_diffrn 1.819
_exptl_crystal_density_method 'not measured'
_exptl_crystal_description block
_exptl_crystal_F_000 1659
_exptl_crystal_size_max 0.24
_exptl_crystal_size_mid 0.22
_exptl_crystal_size_min 0.18
_refine_diff_density_max 1.467
_refine_diff_density_min -0.949
_refine_diff_density_rms 0.120
_refine_ls_extinction_method none
_refine_ls_goodness_of_fit_ref 0.975
_refine_ls_hydrogen_treatment constr
_refine_ls_matrix_type full
_refine_ls_number_parameters 523
_refine_ls_number_reflns 8124
_refine_ls_number_restraints 0
_refine_ls_restrained_S_all 0.975
_refine_ls_R_factor_all 0.1255
_refine_ls_R_factor_gt 0.0484
_refine_ls_shift/su_max 0.001
_refine_ls_shift/su_mean 0.000
_refine_ls_structure_factor_coef Fsqd
_refine_ls_weighting_details 'calc w=1/[\s^2^(Fo^2^)+(0.0543P)^2^+0.0000P] where P=(Fo^2^+2Fc^2^)/3'
_refine_ls_weighting_scheme calc
_refine_ls_wR_factor_gt 0.0990
_refine_ls_wR_factor_ref 0.1250
_reflns_number_gt 4380
_reflns_number_total 8124
_reflns_threshold_expression >2sigma(I)
_cod_data_source_file c2ce26399h.txt
_cod_data_source_block compound_2
_cod_original_sg_symbol_H-M P21/n
_cod_database_code 7208998

loop_
_symmetry_equiv_pos_as_xyz
'x, y, z'
'-x+1/2, y+1/2, -z+1/2'
'-x, -y, -z'
'x-1/2, -y-1/2, z-1/2'

loop_
_atom_site_label
_atom_site_type_symbol
_atom_site_fract_x
_atom_site_fract_y
_atom_site_fract_z
_atom_site_U_iso_or_equiv
_atom_site_adp_type
_atom_site_occupancy
_atom_site_symmetry_multiplicity
_atom_site_calc_flag
_atom_site_refinement_flags
O1W O 0.3999(14) 0.3199(6) -0.2465(9) 0.237(7) Uani 1 1 d .
H1WA H 0.4324 0.3304 -0.1872 0.285 Uiso 1 1 d R
H1WB H 0.3527 0.3092 -0.2004 0.285 Uiso 1 1 d R
Pb1 Pb 0.48085(3) 0.295621(14) 0.36248(2) 0.05299(12) Uani 1 1 d .
O1 O 0.6923(5) 0.3291(2) 0.4276(3) 0.0589(14) Uani 1 1 d .
N1 N 0.4185(6) 0.3224(3) 0.1819(4) 0.0543(16) Uani 1 1 d .
C1 C 0.7400(7) 0.3217(4) 0.3545(6) 0.055(2) Uani 1 1 d .
O2 O 0.6761(6) 0.3007(3) 0.2848(4) 0.0770(18) Uani 1 1 d .
N2 N 0.4978(6) 0.4065(3) 0.3077(4) 0.0504(15) Uani 1 1 d .
C2 C 0.8770(9) 0.3376(5) 0.3509(7) 0.094(3) Uani 1 1 d .
H2A H 0.9237 0.3015 0.3454 0.113 Uiso 1 1 calc R
H2B H 0.8808 0.3597 0.2949 0.113 Uiso 1 1 calc R
O3 O 0.4353(8) 0.3601(3) 0.5078(5) 0.100(2) Uani 1 1 d .
N3 N 0.5392(5) 0.5435(2) 0.0643(4) 0.0366(13) Uani 1 1 d .
C3 C 0.9447(11) 0.3711(7) 0.4263(9) 0.121(4) Uani 1 1 d .
H3B H 1.0348 0.3619 0.4303 0.145 Uiso 1 1 calc R
H3A H 0.9158 0.3583 0.4830 0.145 Uiso 1 1 calc R
N4 N 0.5632(6) 0.1797(3) 0.3428(4) 0.0546(16) Uani 1 1 d .
O4 O 0.2658(10) 0.3674(6) 0.5702(8) 0.188(5) Uani 1 1 d .
C4 C 0.9291(11) 0.4358(6) 0.4188(9) 0.111(4) Uani 1 1 d .
H4A H 0.8396 0.4454 0.4171 0.133 Uiso 1 1 calc R
H4B H 0.9560 0.4488 0.3615 0.133 Uiso 1 1 calc R
N5 N 0.5404(5) 0.2195(2) 0.5137(4) 0.0461(15) Uani 1 1 d .
O5 O 0.2657(9) 0.3676(5) 0.4174(8) 0.157(4) Uani 1 1 d .
C5 C 1.0071(13) 0.4698(5) 0.4999(10) 0.120(4) Uani 1 1 d .
H5A H 0.9832 0.4547 0.5570 0.144 Uiso 1 1 calc R
H5B H 1.0966 0.4611 0.4995 0.144 Uiso 1 1 calc R
N6 N 0.6633(5) 0.0315(3) 0.6419(4) 0.0452(14) Uani 1 1 d .
C6 C 0.4490(6) 0.3756(3) 0.1499(5) 0.0409(16) Uani 1 1 d .
N7 N 0.6723(5) -0.0132(3) 0.4664(4) 0.0439(14) Uani 1 1 d .
C7 C 0.4899(6) 0.4207(3) 0.2166(5) 0.0436(17) Uani 1 1 d .
N8 N 0.7917(7) -0.2011(3) 0.6025(5) 0.0668(19) Uani 1 1 d .
C8 C 0.5338(8) 0.4494(4) 0.3672(5) 0.061(2) Uani 1 1 d .
H8 H 0.5377 0.4405 0.4293 0.073 Uiso 1 1 calc R
N9 N 0.7840(7) -0.1567(3) 0.7726(5) 0.0676(19) Uani 1 1 d .
C9 C 0.5650(8) 0.5045(4) 0.3451(5) 0.058(2) Uani 1 1 d .
H9 H 0.5917 0.5317 0.3907 0.070 Uiso 1 1 calc R
C10 C 0.5565(7) 0.5195(3) 0.2550(5) 0.0509(19) Uani 1 1 d .
H10 H 0.5759 0.5574 0.2379 0.061 Uiso 1 1 calc R
C11 C 0.5182(6) 0.4770(3) 0.1885(5) 0.0402(16) Uani 1 1 d .
N12 N 0.3221(12) 0.3661(5) 0.4989(10) 0.112(4) Uani 1 1 d .
C12 C 0.5105(6) 0.4903(3) 0.0902(4) 0.0362(15) Uani 1 1 d .
C13 C 0.4716(6) 0.4463(3) 0.0255(4) 0.0368(16) Uani 1 1 d .
C14 C 0.4405(5) 0.3872(3) 0.0554(4) 0.0358(15) Uani 1 1 d .
C15 C 0.4017(6) 0.3430(3) -0.0053(5) 0.0453(17) Uani 1 1 d .
H15 H 0.3962 0.3494 -0.0682 0.054 Uiso 1 1 calc R
C16 C 0.3711(7) 0.2895(3) 0.0278(6) 0.0541(19) Uani 1 1 d .
H16 H 0.3437 0.2594 -0.0127 0.065 Uiso 1 1 calc R
C17 C 0.3808(8) 0.2803(3) 0.1204(6) 0.059(2) Uani 1 1 d .
H17 H 0.3606 0.2435 0.1416 0.070 Uiso 1 1 calc R
C18 C 0.5824(6) 0.1403(3) 0.4123(5) 0.0431(17) Uani 1 1 d .
C19 C 0.5725(6) 0.1627(3) 0.5042(5) 0.0409(16) Uani 1 1 d .
C20 C 0.5389(7) 0.2412(4) 0.5972(6) 0.057(2) Uani 1 1 d .
H20 H 0.5129 0.2799 0.6028 0.068 Uiso 1 1 calc R
C21 C 0.5748(8) 0.2087(4) 0.6778(6) 0.062(2) Uani 1 1 d .
H21 H 0.5785 0.2261 0.7352 0.074 Uiso 1 1 calc R
C22 C 0.6043(7) 0.1502(4) 0.6694(5) 0.054(2) Uani 1 1 d .
H22 H 0.6248 0.1270 0.7212 0.064 Uiso 1 1 calc R
C23 C 0.6028(6) 0.1264(3) 0.5810(5) 0.0452(17) Uani 1 1 d .
C24 C 0.6359(6) 0.0655(3) 0.5679(5) 0.0415(17) Uani 1 1 d .
C25 C 0.6956(6) -0.0232(3) 0.6292(5) 0.0416(17) Uani 1 1 d .
C26 C 0.6982(6) -0.0462(3) 0.5407(5) 0.0411(17) Uani 1 1 d .
C27 C 0.6404(6) 0.0426(3) 0.4796(4) 0.0382(16) Uani 1 1 d .
C28 C 0.6166(6) 0.0819(3) 0.3998(5) 0.0434(17) Uani 1 1 d .
C29 C 0.6298(7) 0.0624(4) 0.3117(5) 0.054(2) Uani 1 1 d .
H29 H 0.6496 0.0235 0.3009 0.064 Uiso 1 1 calc R
C30 C 0.6127(8) 0.1025(4) 0.2412(5) 0.068(2) Uani 1 1 d .
H30 H 0.6237 0.0915 0.1818 0.082 Uiso 1 1 calc R
C31 C 0.5785(8) 0.1599(4) 0.2602(6) 0.063(2) Uani 1 1 d .
H31 H 0.5655 0.1861 0.2114 0.076 Uiso 1 1 calc R
C32 C 0.7329(6) -0.1084(3) 0.5313(5) 0.0471(18) Uani 1 1 d .
C33 C 0.7600(7) -0.1442(3) 0.6086(5) 0.0516(19) Uani 1 1 d .
C34 C 0.7965(8) -0.2230(4) 0.5187(7) 0.068(2) Uani 1 1 d .
H34 H 0.8177 -0.2624 0.5143 0.082 Uiso 1 1 calc R
C35 C 0.7725(8) -0.1915(4) 0.4385(7) 0.064(2) Uani 1 1 d .
H35 H 0.7783 -0.2091 0.3822 0.076 Uiso 1 1 calc R
C36 C 0.7397(7) -0.1336(4) 0.4440(5) 0.056(2) Uani 1 1 d .
H36 H 0.7221 -0.1112 0.3911 0.067 Uiso 1 1 calc R
C37 C 0.7568(7) -0.1198(4) 0.7003(5) 0.057(2) Uani 1 1 d .
C38 C 0.7840(8) -0.1323(5) 0.8550(6) 0.074(3) Uani 1 1 d .
H38 H 0.8031 -0.1568 0.9056 0.089 Uiso 1 1 calc R
C39 C 0.7582(9) -0.0739(4) 0.8729(6) 0.070(2) Uani 1 1 d .
H39 H 0.7616 -0.0599 0.9326 0.084 Uiso 1 1 calc R
C40 C 0.7273(7) -0.0377(4) 0.7978(5) 0.062(2) Uani 1 1 d .
H40 H 0.7082 0.0016 0.8058 0.075 Uiso 1 1 calc R
C41 C 0.7252(6) -0.0611(4) 0.7098(5) 0.0492(19) Uani 1 1 d .

loop_
_atom_site_aniso_label
_atom_site_aniso_U_11
_atom_site_aniso_U_22
_atom_site_aniso_U_33
_atom_site_aniso_U_23
_atom_site_aniso_U_13
_atom_site_aniso_U_12
O1W 0.270(17) 0.269(15) 0.187(12) -0.052(11) 0.081(12) 0.045(12)
Pb1 0.05136(17) 0.0565(2) 0.05217(19) 0.01611(17) 0.01096(12) 0.00434(17)
O1 0.060(3) 0.068(4) 0.049(3) 0.013(3) 0.010(3) 0.006(3)
N1 0.047(3) 0.045(4) 0.068(4) 0.019(4) 0.000(3) -0.003(3)
C1 0.054(5) 0.061(5) 0.051(5) 0.017(4) 0.012(4) 0.014(4)
O2 0.078(4) 0.099(5) 0.058(4) -0.006(4) 0.021(3) -0.001(4)
N2 0.061(4) 0.047(4) 0.042(4) 0.007(3) 0.002(3) -0.001(3)
C2 0.063(6) 0.123(9) 0.100(8) -0.010(7) 0.027(6) -0.020(6)
O3 0.112(6) 0.086(5) 0.107(6) 0.015(4) 0.037(5) 0.007(5)
N3 0.034(3) 0.023(3) 0.052(4) 0.001(3) 0.002(3) -0.002(2)
C3 0.084(8) 0.147(13) 0.130(11) 0.028(10) 0.009(8) -0.014(8)
N4 0.063(4) 0.059(4) 0.043(4) 0.020(3) 0.013(3) 0.004(3)
O4 0.142(8) 0.258(14) 0.181(9) -0.091(9) 0.090(8) -0.026(9)
C4 0.089(8) 0.127(11) 0.116(10) 0.024(9) 0.012(7) -0.004(8)
N5 0.048(3) 0.040(4) 0.052(4) 0.007(3) 0.010(3) -0.001(3)
O5 0.099(7) 0.224(12) 0.155(9) 0.068(9) 0.036(6) 0.051(7)
C5 0.107(9) 0.116(10) 0.136(10) 0.034(11) 0.008(8) 0.003(10)
N6 0.043(3) 0.050(4) 0.042(3) 0.012(3) 0.002(3) -0.002(3)
C6 0.033(3) 0.033(4) 0.056(4) 0.005(4) 0.004(3) -0.004(3)
N7 0.039(3) 0.044(4) 0.047(3) 0.010(3) 0.000(3) -0.007(3)
C7 0.042(4) 0.040(4) 0.048(4) 0.007(4) 0.001(3) 0.003(3)
N8 0.087(5) 0.051(5) 0.064(5) 0.008(4) 0.014(4) 0.007(4)
C8 0.078(6) 0.064(6) 0.039(4) 0.011(4) 0.000(4) -0.002(5)
N9 0.085(5) 0.061(5) 0.057(5) 0.021(4) 0.009(4) 0.008(4)
C9 0.080(6) 0.054(6) 0.039(4) -0.004(4) 0.000(4) -0.009(4)
C10 0.061(5) 0.037(4) 0.055(5) 0.000(4) 0.010(4) 0.005(4)
C11 0.038(4) 0.037(4) 0.044(4) 0.008(3) 0.000(3) 0.005(3)
N12 0.095(8) 0.090(7) 0.161(11) -0.014(8) 0.053(9) 0.005(6)
C12 0.032(3) 0.037(4) 0.038(4) 0.005(3) 0.002(3) 0.001(3)
C13 0.028(3) 0.043(4) 0.039(4) 0.007(3) 0.003(3) 0.005(3)
C14 0.028(3) 0.031(4) 0.047(4) 0.008(3) 0.000(3) -0.002(3)
C15 0.043(4) 0.039(4) 0.051(4) 0.005(4) -0.007(3) -0.001(3)
C16 0.048(4) 0.043(5) 0.068(5) -0.001(4) -0.004(4) -0.003(4)
C17 0.061(5) 0.029(4) 0.082(6) 0.016(4) -0.008(4) -0.007(4)
C18 0.036(4) 0.048(5) 0.044(4) 0.011(4) 0.003(3) -0.004(3)
C19 0.042(4) 0.040(4) 0.041(4) 0.006(3) 0.007(3) -0.010(3)
C20 0.063(5) 0.046(5) 0.062(5) 0.005(4) 0.013(4) 0.002(4)
C21 0.082(6) 0.056(6) 0.051(5) 0.002(4) 0.016(4) -0.003(5)
C22 0.065(5) 0.054(5) 0.044(4) 0.007(4) 0.013(4) 0.000(4)
C23 0.045(4) 0.044(5) 0.047(4) 0.005(4) 0.007(3) -0.006(3)
C24 0.028(3) 0.050(5) 0.046(4) 0.004(4) 0.001(3) -0.007(3)
C25 0.041(4) 0.043(5) 0.039(4) 0.007(4) 0.001(3) -0.007(3)
C26 0.026(3) 0.044(4) 0.053(4) 0.003(4) 0.001(3) -0.011(3)
C27 0.034(3) 0.038(4) 0.042(4) 0.009(3) 0.004(3) -0.010(3)
C28 0.037(4) 0.055(5) 0.038(4) 0.007(4) 0.007(3) -0.004(3)
C29 0.058(5) 0.056(5) 0.047(5) -0.002(4) 0.008(4) -0.013(4)
C30 0.084(6) 0.087(7) 0.034(4) 0.010(5) 0.006(4) -0.003(5)
C31 0.073(5) 0.064(6) 0.053(5) 0.027(5) 0.006(4) 0.014(5)
C32 0.039(4) 0.050(5) 0.053(5) -0.002(4) 0.010(3) -0.013(4)
C33 0.048(4) 0.048(5) 0.058(5) 0.004(4) 0.005(4) -0.007(4)
C34 0.065(5) 0.049(5) 0.089(7) 0.008(5) 0.005(5) 0.001(4)
C35 0.057(5) 0.061(6) 0.073(6) -0.005(5) 0.009(4) 0.001(4)
C36 0.043(4) 0.068(6) 0.057(5) 0.000(4) 0.005(4) -0.008(4)
C37 0.053(5) 0.058(6) 0.060(5) 0.010(4) 0.011(4) -0.003(4)
C38 0.079(6) 0.090(8) 0.053(6) 0.030(5) 0.005(5) 0.007(5)
C39 0.081(6) 0.071(7) 0.059(6) 0.009(5) 0.010(5) 0.009(5)
C40 0.063(5) 0.068(6) 0.055(5) 0.007(5) 0.002(4) -0.003(4)
C41 0.041(4) 0.057(5) 0.048(4) 0.012(4) 0.001(3) -0.006(4)

loop_
_atom_type_symbol
_atom_type_description
_atom_type_scat_dispersion_real
_atom_type_scat_dispersion_imag
_atom_type_scat_source
C C 0.0033 0.0016 'International Tables Vol C Tables 4.2.6.8 and 6.1.1.4'
H H 0.0000 0.0000 'International Tables Vol C Tables 4.2.6.8 and 6.1.1.4'
N N 0.0061 0.0033 'International Tables Vol C Tables 4.2.6.8 and 6.1.1.4'
O O 0.0106 0.0060 'International Tables Vol C Tables 4.2.6.8 and 6.1.1.4'
Pb Pb -3.3944 10.1111 'International Tables Vol C Tables 4.2.6.8 and 6.1.1.4'

loop_
_geom_angle_atom_site_label_1
_geom_angle_atom_site_label_2
_geom_angle_atom_site_label_3
_geom_angle
_geom_angle_site_symmetry_1
_geom_angle_site_symmetry_3
H1WA O1W H1WB 63.2 . .
O1 Pb1 O2 52.53(19) . .
O1 Pb1 N2 74.18(18) . .
O2 Pb1 N2 74.04(19) . .
O1 Pb1 O3 76.6(2) . .
O2 Pb1 O3 125.8(2) . .
N2 Pb1 O3 75.39(19) . .
O1 Pb1 N1 113.95(17) . .
O2 Pb1 N1 69.6(2) . .
N2 Pb1 N1 60.64(19) . .
O3 Pb1 N1 127.4(2) . .
O1 Pb1 N4 93.09(19) . .
O2 Pb1 N4 73.10(19) . .
N2 Pb1 N4 145.76(18) . .
O3 Pb1 N4 133.4(2) . .
N1 Pb1 N4 98.59(19) . .
O1 Pb1 C1 26.3(2) . .
O2 Pb1 C1 26.2(2) . .
N2 Pb1 C1 71.6(2) . .
O3 Pb1 C1 101.2(3) . .
N1 Pb1 C1 91.5(2) . .
N4 Pb1 C1 83.0(2) . .
O1 Pb1 N5 77.58(16) . .
O2 Pb1 N5 106.02(19) . .
N2 Pb1 N5 143.45(18) . .
O3 Pb1 N5 75.9(2) . .
N1 Pb1 N5 154.99(19) . .
N4 Pb1 N5 57.51(17) . .
C1 Pb1 N5 92.51(19) . .
O1 Pb1 O5 114.4(3) . .
O2 Pb1 O5 143.3(3) . .
N2 Pb1 O5 69.3(2) . .
O3 Pb1 O5 42.8(3) . .
N1 Pb1 O5 92.5(3) . .
N4 Pb1 O5 143.0(3) . .
C1 Pb1 O5 132.2(3) . .
N5 Pb1 O5 102.9(2) . .
C1 O1 Pb1 94.2(5) . .
C17 N1 C6 118.0(7) . .
C17 N1 Pb1 120.6(5) . .
C6 N1 Pb1 120.1(5) . .
O2 C1 O1 121.2(7) . .
O2 C1 C2 119.1(8) . .
O1 C1 C2 119.7(8) . .
O2 C1 Pb1 61.8(4) . .
O1 C1 Pb1 59.4(4) . .
C2 C1 Pb1 178.1(7) . .
C1 O2 Pb1 92.0(4) . .
C8 N2 C7 116.3(6) . .
C8 N2 Pb1 121.4(5) . .
C7 N2 Pb1 121.5(5) . .
C3 C2 C1 118.8(9) . .
C3 C2 H2A 107.6 . .
C1 C2 H2A 107.6 . .
C3 C2 H2B 107.6 . .
C1 C2 H2B 107.6 . .
H2A C2 H2B 107.0 . .
N12 O3 Pb1 104.9(8) . .
C12 N3 C13 117.0(6) . 3_665
C2 C3 C4 115.2(11) . .
C2 C3 H3B 108.5 . .
C4 C3 H3B 108.5 . .
C2 C3 H3A 108.5 . .
C4 C3 H3A 108.5 . .
H3B C3 H3A 107.5 . .
C31 N4 C18 116.2(7) . .
C31 N4 Pb1 119.4(5) . .
C18 N4 Pb1 124.3(5) . .
C3 C4 C5 113.1(10) . .
C3 C4 H4A 108.9 . .
C5 C4 H4A 108.9 . .
C3 C4 H4B 108.9 . .
C5 C4 H4B 108.9 . .
H4A C4 H4B 107.8 . .
C20 N5 C19 119.2(6) . .
C20 N5 Pb1 118.0(5) . .
C19 N5 Pb1 122.8(4) . .
N12 O5 Pb1 87.6(7) . .
C5 C5 C4 116.6(15) 3_766 .
C5 C5 H5A 108.1 3_766 .
C4 C5 H5A 108.1 . .
C5 C5 H5B 108.1 3_766 .
C4 C5 H5B 108.1 . .
H5A C5 H5B 107.3 . .
C25 N6 C24 118.0(6) . .
N1 C6 C14 121.6(7) . .
N1 C6 C7 117.7(6) . .
C14 C6 C7 120.6(6) . .
C26 N7 C27 116.7(6) . .
N2 C7 C11 121.3(7) . .
N2 C7 C6 117.9(6) . .
C11 C7 C6 120.8(6) . .
C34 N8 C33 117.4(7) . .
N2 C8 C9 125.6(7) . .
N2 C8 H8 117.2 . .
C9 C8 H8 117.2 . .
C38 N9 C37 115.4(7) . .
C8 C9 C10 118.8(7) . .
C8 C9 H9 120.6 . .
C10 C9 H9 120.6 . .
C9 C10 C11 118.8(7) . .
C9 C10 H10 120.6 . .
C11 C10 H10 120.6 . .
C7 C11 C10 119.1(6) . .
C7 C11 C12 119.7(6) . .
C10 C11 C12 121.3(6) . .
O3 N12 O5 116.6(12) . .
O3 N12 O4 119.0(15) . .
O5 N12 O4 124.4(13) . .
N3 C12 C13 121.3(6) . .
N3 C12 C11 119.2(6) . .
C13 C12 C11 119.5(6) . .
N3 C13 C12 121.7(6) 3_665 .
N3 C13 C14 117.7(6) 3_665 .
C12 C13 C14 120.6(6) . .
C15 C14 C6 118.6(6) . .
C15 C14 C13 122.5(6) . .
C6 C14 C13 118.8(6) . .
C16 C15 C14 119.2(7) . .
C16 C15 H15 120.4 . .
C14 C15 H15 120.4 . .
C15 C16 C17 120.0(7) . .
C15 C16 H16 120.0 . .
C17 C16 H16 120.0 . .
N1 C17 C16 122.5(7) . .
N1 C17 H17 118.8 . .
C16 C17 H17 118.8 . .
N4 C18 C28 123.2(7) . .
N4 C18 C19 116.3(6) . .
C28 C18 C19 120.4(6) . .
N5 C19 C23 121.1(6) . .
N5 C19 C18 118.7(6) . .
C23 C19 C18 120.1(6) . .
N5 C20 C21 123.2(7) . .
N5 C20 H20 118.4 . .
C21 C20 H20 118.4 . .
C22 C21 C20 118.3(8) . .
C22 C21 H21 120.8 . .
C20 C21 H21 120.8 . .
C21 C22 C23 118.8(7) . .
C21 C22 H22 120.6 . .
C23 C22 H22 120.6 . .
C19 C23 C22 119.3(7) . .
C19 C23 C24 119.5(6) . .
C22 C23 C24 121.2(7) . .
N6 C24 C27 120.4(6) . .
N6 C24 C23 118.6(6) . .
C27 C24 C23 121.0(6) . .
N6 C25 C26 121.5(6) . .
N6 C25 C41 118.5(6) . .
C26 C25 C41 120.0(7) . .
N7 C26 C25 121.7(7) . .
N7 C26 C32 119.7(6) . .
C25 C26 C32 118.6(6) . .
N7 C27 C24 121.8(6) . .
N7 C27 C28 119.0(6) . .
C24 C27 C28 119.1(6) . .
C29 C28 C18 118.9(7) . .
C29 C28 C27 121.3(7) . .
C18 C28 C27 119.7(6) . .
C30 C29 C28 118.0(8) . .
C30 C29 H29 121.0 . .
C28 C29 H29 121.0 . .
C29 C30 C31 118.9(7) . .
C29 C30 H30 120.6 . .
C31 C30 H30 120.6 . .
N4 C31 C30 124.7(7) . .
N4 C31 H31 117.7 . .
C30 C31 H31 117.7 . .
C33 C32 C36 118.1(7) . .
C33 C32 C26 120.8(7) . .
C36 C32 C26 121.2(7) . .
N8 C33 C32 122.3(7) . .
N8 C33 C37 117.6(7) . .
C32 C33 C37 120.1(7) . .
N8 C34 C35 124.8(8) . .
N8 C34 H34 117.6 . .
C35 C34 H34 117.6 . .
C36 C35 C34 118.2(9) . .
C36 C35 H35 120.9 . .
C34 C35 H35 120.9 . .
C35 C36 C32 119.2(8) . .
C35 C36 H36 120.4 . .
C32 C36 H36 120.4 . .
N9 C37 C41 123.1(7) . .
N9 C37 C33 117.3(8) . .
C41 C37 C33 119.5(7) . .
N9 C38 C39 126.4(8) . .
N9 C38 H38 116.8 . .
C39 C38 H38 116.8 . .
C40 C39 C38 116.9(8) . .
C40 C39 H39 121.6 . .
C38 C39 H39 121.6 . .
C39 C40 C41 118.9(8) . .
C39 C40 H40 120.5 . .
C41 C40 H40 120.5 . .
C37 C41 C40 119.1(7) . .
C37 C41 C25 121.0(7) . .
C40 C41 C25 119.9(7) . .

loop_
_geom_bond_atom_site_label_1
_geom_bond_atom_site_label_2
_geom_bond_distance
_geom_bond_site_symmetry_2
O1W H1WA 0.9261 .
O1W H1WB 0.9266 .
Pb1 O1 2.440(5) .
Pb1 O2 2.492(6) .
Pb1 N2 2.666(6) .
Pb1 O3 2.688(7) .
Pb1 N1 2.721(6) .
Pb1 N4 2.811(7) .
Pb1 C1 2.825(8) .
Pb1 N5 2.826(6) .
Pb1 O5 3.003(10) .
O1 C1 1.257(9) .
N1 C17 1.343(10) .
N1 C6 1.355(9) .
C1 O2 1.248(10) .
C1 C2 1.503(11) .
N2 C8 1.335(10) .
N2 C7 1.370(8) .
C2 C3 1.456(15) .
C2 H2A 0.9700 .
C2 H2B 0.9700 .
O3 N12 1.197(11) .
N3 C12 1.320(8) .
N3 C13 1.330(8) 3_665
C3 C4 1.488(16) .
C3 H3B 0.9700 .
C3 H3A 0.9700 .
N4 C31 1.325(10) .
N4 C18 1.356(8) .
O4 N12 1.271(13) .
C4 C5 1.565(16) .
C4 H4A 0.9700 .
C4 H4B 0.9700 .
N5 C20 1.327(9) .
N5 C19 1.350(9) .
O5 N12 1.269(13) .
C5 C5 1.38(2) 3_766
C5 H5A 0.9700 .
C5 H5B 0.9700 .
N6 C25 1.313(9) .
N6 C24 1.337(8) .
C6 C14 1.405(9) .
C6 C7 1.449(9) .
N7 C26 1.325(8) .
N7 C27 1.338(8) .
C7 C11 1.392(9) .
N8 C34 1.336(11) .
N8 C33 1.348(9) .
C8 C9 1.349(11) .
C8 H8 0.9300 .
N9 C38 1.333(11) .
N9 C37 1.357(10) .
C9 C10 1.360(10) .
C9 H9 0.9300 .
C10 C11 1.399(10) .
C10 H10 0.9300 .
C11 C12 1.470(9) .
C12 C13 1.406(9) .
C13 N3 1.330(8) 3_665
C13 C14 1.469(9) .
C14 C15 1.374(9) .
C15 C16 1.367(9) .
C15 H15 0.9300 .
C16 C17 1.368(11) .
C16 H16 0.9300 .
C17 H17 0.9300 .
C18 C28 1.398(10) .
C18 C19 1.461(9) .
C19 C23 1.403(9) .
C20 C21 1.408(11) .
C20 H20 0.9300 .
C21 C22 1.378(10) .
C21 H21 0.9300 .
C22 C23 1.407(10) .
C22 H22 0.9300 .
C23 C24 1.451(10) .
C24 C27 1.407(9) .
C25 C26 1.407(9) .
C25 C41 1.467(9) .
C26 C32 1.477(10) .
C27 C28 1.471(9) .
C28 C29 1.394(10) .
C29 C30 1.376(11) .
C29 H29 0.9300 .
C30 C31 1.396(12) .
C30 H30 0.9300 .
C31 H31 0.9300 .
C32 C33 1.397(10) .
C32 C36 1.416(10) .
C33 C37 1.463(11) .
C34 C35 1.375(12) .
C34 H34 0.9300 .
C35 C36 1.370(10) .
C35 H35 0.9300 .
C36 H36 0.9300 .
C37 C41 1.390(11) .
C38 C39 1.392(12) .
C38 H38 0.9300 .
C39 C40 1.384(11) .
C39 H39 0.9300 .
C40 C41 1.398(11) .
C40 H40 0.9300 .

loop_
_geom_torsion_atom_site_label_1
_geom_torsion_atom_site_label_2
_geom_torsion_atom_site_label_3
_geom_torsion_atom_site_label_4
_geom_torsion
_geom_torsion_site_symmetry_1
_geom_torsion_site_symmetry_4
O2 Pb1 O1 C1 1.4(4) . .
N2 Pb1 O1 C1 -80.4(5) . .
O3 Pb1 O1 C1 -158.7(5) . .
N1 Pb1 O1 C1 -33.5(5) . .
N4 Pb1 O1 C1 67.3(5) . .
N5 Pb1 O1 C1 123.1(5) . .
O5 Pb1 O1 C1 -138.2(5) . .
O1 Pb1 N1 C17 125.6(5) . .
O2 Pb1 N1 C17 96.6(6) . .
N2 Pb1 N1 C17 179.3(6) . .
O3 Pb1 N1 C17 -143.3(6) . .
N4 Pb1 N1 C17 28.3(6) . .
C1 Pb1 N1 C17 111.4(6) . .
N5 Pb1 N1 C17 12.3(8) . .
O5 Pb1 N1 C17 -116.2(6) . .
O1 Pb1 N1 C6 -41.1(5) . .
O2 Pb1 N1 C6 -70.1(5) . .
N2 Pb1 N1 C6 12.5(5) . .
O3 Pb1 N1 C6 50.0(6) . .
N4 Pb1 N1 C6 -138.4(5) . .
C1 Pb1 N1 C6 -55.3(5) . .
N5 Pb1 N1 C6 -154.4(5) . .
O5 Pb1 N1 C6 77.0(5) . .
Pb1 O1 C1 O2 -2.6(8) . .
Pb1 O1 C1 C2 178.1(8) . .
O1 Pb1 C1 O2 177.5(8) . .
N2 Pb1 C1 O2 -91.1(5) . .
O3 Pb1 C1 O2 -161.5(5) . .
N1 Pb1 C1 O2 -32.8(5) . .
N4 Pb1 C1 O2 65.6(5) . .
N5 Pb1 C1 O2 122.5(5) . .
O5 Pb1 C1 O2 -127.6(5) . .
O2 Pb1 C1 O1 -177.5(8) . .
N2 Pb1 C1 O1 91.4(5) . .
O3 Pb1 C1 O1 21.1(5) . .
N1 Pb1 C1 O1 149.7(5) . .
N4 Pb1 C1 O1 -111.8(5) . .
N5 Pb1 C1 O1 -55.0(5) . .
O5 Pb1 C1 O1 55.0(6) . .
O1 Pb1 C1 C2 -64(20) . .
O2 Pb1 C1 C2 119(21) . .
N2 Pb1 C1 C2 27(20) . .
O3 Pb1 C1 C2 -43(21) . .
N1 Pb1 C1 C2 86(21) . .
N4 Pb1 C1 C2 -176(100) . .
N5 Pb1 C1 C2 -119(21) . .
O5 Pb1 C1 C2 -9(21) . .
O1 C1 O2 Pb1 2.6(8) . .
C2 C1 O2 Pb1 -178.1(8) . .
O1 Pb1 O2 C1 -1.4(4) . .
N2 Pb1 O2 C1 80.6(5) . .
O3 Pb1 O2 C1 22.6(6) . .
N1 Pb1 O2 C1 144.7(5) . .
N4 Pb1 O2 C1 -109.1(5) . .
N5 Pb1 O2 C1 -61.3(5) . .
O5 Pb1 O2 C1 79.5(7) . .
O1 Pb1 N2 C8 -51.3(6) . .
O2 Pb1 N2 C8 -106.0(6) . .
O3 Pb1 N2 C8 28.6(6) . .
N1 Pb1 N2 C8 178.7(6) . .
N4 Pb1 N2 C8 -122.8(6) . .
C1 Pb1 N2 C8 -78.7(6) . .
N5 Pb1 N2 C8 -10.5(7) . .
O5 Pb1 N2 C8 73.2(6) . .
O1 Pb1 N2 C7 118.2(5) . .
O2 Pb1 N2 C7 63.4(5) . .
O3 Pb1 N2 C7 -162.0(6) . .
N1 Pb1 N2 C7 -11.9(5) . .
N4 Pb1 N2 C7 46.6(7) . .
C1 Pb1 N2 C7 90.7(5) . .
N5 Pb1 N2 C7 158.9(4) . .
O5 Pb1 N2 C7 -117.4(6) . .
O2 C1 C2 C3 169.6(10) . .
O1 C1 C2 C3 -11.1(15) . .
Pb1 C1 C2 C3 52(21) . .
O1 Pb1 O3 N12 168.7(8) . .
O2 Pb1 O3 N12 149.3(8) . .
N2 Pb1 O3 N12 91.8(8) . .
N1 Pb1 O3 N12 58.6(8) . .
N4 Pb1 O3 N12 -109.9(8) . .
C1 Pb1 O3 N12 159.2(8) . .
N5 Pb1 O3 N12 -111.0(8) . .
O5 Pb1 O3 N12 16.7(8) . .
C1 C2 C3 C4 -85.6(13) . .
O1 Pb1 N4 C31 -104.9(6) . .
O2 Pb1 N4 C31 -55.7(6) . .
N2 Pb1 N4 C31 -38.9(8) . .
O3 Pb1 N4 C31 -179.3(6) . .
N1 Pb1 N4 C31 9.8(6) . .
C1 Pb1 N4 C31 -80.6(6) . .
N5 Pb1 N4 C31 -178.1(7) . .
O5 Pb1 N4 C31 115.7(7) . .
O1 Pb1 N4 C18 78.9(5) . .
O2 Pb1 N4 C18 128.2(6) . .
N2 Pb1 N4 C18 145.0(5) . .
O3 Pb1 N4 C18 4.6(7) . .
N1 Pb1 N4 C18 -166.3(5) . .
C1 Pb1 N4 C18 103.3(6) . .
N5 Pb1 N4 C18 5.8(5) . .
O5 Pb1 N4 C18 -60.4(7) . .
C2 C3 C4 C5 -178.2(10) . .
O1 Pb1 N5 C20 72.6(5) . .
O2 Pb1 N5 C20 117.2(5) . .
N2 Pb1 N5 C20 32.6(6) . .
O3 Pb1 N5 C20 -6.5(5) . .
N1 Pb1 N5 C20 -166.7(5) . .
N4 Pb1 N5 C20 174.4(6) . .
C1 Pb1 N5 C20 94.4(5) . .
O5 Pb1 N5 C20 -40.0(6) . .
O1 Pb1 N5 C19 -106.0(5) . .
O2 Pb1 N5 C19 -61.3(5) . .
N2 Pb1 N5 C19 -146.0(5) . .
O3 Pb1 N5 C19 175.0(5) . .
N1 Pb1 N5 C19 14.8(7) . .
N4 Pb1 N5 C19 -4.1(4) . .
C1 Pb1 N5 C19 -84.1(5) . .
O5 Pb1 N5 C19 141.5(5) . .
O1 Pb1 O5 N12 -45.3(8) . .
O2 Pb1 O5 N12 -104.7(8) . .
N2 Pb1 O5 N12 -105.8(8) . .
O3 Pb1 O5 N12 -15.2(7) . .
N1 Pb1 O5 N12 -163.1(8) . .
N4 Pb1 O5 N12 89.1(9) . .
C1 Pb1 O5 N12 -68.8(8) . .
N5 Pb1 O5 N12 36.8(8) . .
C3 C4 C5 C5 -177.2(15) . 3_766
C17 N1 C6 C14 0.7(10) . .
Pb1 N1 C6 C14 167.8(4) . .
C17 N1 C6 C7 -179.9(6) . .
Pb1 N1 C6 C7 -12.8(8) . .
C8 N2 C7 C11 0.0(10) . .
Pb1 N2 C7 C11 -169.9(5) . .
C8 N2 C7 C6 -179.0(7) . .
Pb1 N2 C7 C6 11.1(8) . .
N1 C6 C7 N2 1.4(9) . .
C14 C6 C7 N2 -179.2(6) . .
N1 C6 C7 C11 -177.6(6) . .
C14 C6 C7 C11 1.8(10) . .
C7 N2 C8 C9 -1.3(12) . .
Pb1 N2 C8 C9 168.6(7) . .
N2 C8 C9 C10 2.0(14) . .
C8 C9 C10 C11 -1.2(12) . .
N2 C7 C11 C10 0.6(10) . .
C6 C7 C11 C10 179.6(6) . .
N2 C7 C11 C12 179.1(6) . .
C6 C7 C11 C12 -2.0(10) . .
C9 C10 C11 C7 0.0(10) . .
C9 C10 C11 C12 -178.4(7) . .
Pb1 O3 N12 O5 -31.1(13) . .
Pb1 O3 N12 O4 145.3(10) . .
Pb1 O5 N12 O3 26.6(11) . .
Pb1 O5 N12 O4 -149.7(12) . .
C13 N3 C12 C13 0.7(10) 3_665 .
C13 N3 C12 C11 -178.7(5) 3_665 .
C7 C11 C12 N3 -179.1(6) . .
C10 C11 C12 N3 -0.7(9) . .
C7 C11 C12 C13 1.5(9) . .
C10 C11 C12 C13 179.9(6) . .
N3 C12 C13 N3 -0.7(10) . 3_665
C11 C12 C13 N3 178.7(5) . 3_665
N3 C12 C13 C14 179.8(5) . .
C11 C12 C13 C14 -0.8(9) . .
N1 C6 C14 C15 -0.8(9) . .
C7 C6 C14 C15 179.8(6) . .
N1 C6 C14 C13 178.3(6) . .
C7 C6 C14 C13 -1.1(9) . .
N3 C13 C14 C15 0.2(9) 3_665 .
C12 C13 C14 C15 179.7(6) . .
N3 C13 C14 C6 -178.9(5) 3_665 .
C12 C13 C14 C6 0.6(9) . .
C6 C14 C15 C16 0.8(9) . .
C13 C14 C15 C16 -178.3(6) . .
C14 C15 C16 C17 -0.8(11) . .
C6 N1 C17 C16 -0.7(11) . .
Pb1 N1 C17 C16 -167.7(6) . .
C15 C16 C17 N1 0.8(12) . .
C31 N4 C18 C28 0.1(10) . .
Pb1 N4 C18 C28 176.3(5) . .
C31 N4 C18 C19 176.7(6) . .
Pb1 N4 C18 C19 -7.0(8) . .
C20 N5 C19 C23 0.8(10) . .
Pb1 N5 C19 C23 179.3(5) . .
C20 N5 C19 C18 -175.8(6) . .
Pb1 N5 C19 C18 2.7(8) . .
N4 C18 C19 N5 2.7(9) . .
C28 C18 C19 N5 179.4(6) . .
N4 C18 C19 C23 -173.9(6) . .
C28 C18 C19 C23 2.8(10) . .
C19 N5 C20 C21 2.8(11) . .
Pb1 N5 C20 C21 -175.8(6) . .
N5 C20 C21 C22 -4.7(12) . .
C20 C21 C22 C23 2.8(11) . .
N5 C19 C23 C22 -2.4(10) . .
C18 C19 C23 C22 174.1(6) . .
N5 C19 C23 C24 179.5(6) . .
C18 C19 C23 C24 -3.9(9) . .
C21 C22 C23 C19 0.5(11) . .
C21 C22 C23 C24 178.5(7) . .
C25 N6 C24 C27 0.8(9) . .
C25 N6 C24 C23 -178.7(6) . .
C19 C23 C24 N6 -179.4(6) . .
C22 C23 C24 N6 2.6(10) . .
C19 C23 C24 C27 1.2(9) . .
C22 C23 C24 C27 -176.8(6) . .
C24 N6 C25 C26 -1.7(9) . .
C24 N6 C25 C41 -179.7(6) . .
C27 N7 C26 C25 -1.6(9) . .
C27 N7 C26 C32 179.4(5) . .
N6 C25 C26 N7 2.2(10) . .
C41 C25 C26 N7 -179.8(6) . .
N6 C25 C26 C32 -178.8(6) . .
C41 C25 C26 C32 -0.8(9) . .
C26 N7 C27 C24 0.7(9) . .
C26 N7 C27 C28 177.2(5) . .
N6 C24 C27 N7 -0.2(9) . .
C23 C24 C27 N7 179.2(6) . .
N6 C24 C27 C28 -176.7(6) . .
C23 C24 C27 C28 2.7(9) . .
N4 C18 C28 C29 -1.1(10) . .
C19 C18 C28 C29 -177.6(6) . .
N4 C18 C28 C27 177.6(6) . .
C19 C18 C28 C27 1.1(9) . .
N7 C27 C28 C29 -1.7(9) . .
C24 C27 C28 C29 174.9(6) . .
N7 C27 C28 C18 179.6(6) . .
C24 C27 C28 C18 -3.8(9) . .
C18 C28 C29 C30 2.2(10) . .
C27 C28 C29 C30 -176.5(7) . .
C28 C29 C30 C31 -2.3(12) . .
C18 N4 C31 C30 -0.2(12) . .
Pb1 N4 C31 C30 -176.7(7) . .
C29 C30 C31 N4 1.4(14) . .
N7 C26 C32 C33 -179.7(6) . .
C25 C26 C32 C33 1.3(9) . .
N7 C26 C32 C36 0.4(9) . .
C25 C26 C32 C36 -178.7(6) . .
C34 N8 C33 C32 -0.1(12) . .
C34 N8 C33 C37 -179.0(7) . .
C36 C32 C33 N8 -0.1(11) . .
C26 C32 C33 N8 179.9(7) . .
C36 C32 C33 C37 178.7(6) . .
C26 C32 C33 C37 -1.3(10) . .
C33 N8 C34 C35 0.5(13) . .
N8 C34 C35 C36 -0.8(13) . .
C34 C35 C36 C32 0.5(11) . .
C33 C32 C36 C35 -0.1(10) . .
C26 C32 C36 C35 179.9(6) . .
C38 N9 C37 C41 -2.7(12) . .
C38 N9 C37 C33 178.0(7) . .
N8 C33 C37 N9 -1.0(10) . .
C32 C33 C37 N9 -179.9(7) . .
N8 C33 C37 C41 179.6(7) . .
C32 C33 C37 C41 0.7(11) . .
C37 N9 C38 C39 0.4(14) . .
N9 C38 C39 C40 1.3(15) . .
C38 C39 C40 C41 -0.8(13) . .
N9 C37 C41 C40 3.2(12) . .
C33 C37 C41 C40 -177.5(7) . .
N9 C37 C41 C25 -179.5(7) . .
C33 C37 C41 C25 -0.2(10) . .
C39 C40 C41 C37 -1.3(12) . .
C39 C40 C41 C25 -178.6(7) . .
N6 C25 C41 C37 178.3(7) . .
C26 C25 C41 C37 0.3(10) . .
N6 C25 C41 C40 -4.4(10) . .
C26 C25 C41 C40 177.6(7) . .
